data_2228643
loop_
_publ_author_name
'Menard, Melissa C.'
'Fronczek, Frank R.'
'Watkins, Steven F.'
'Dhar, Raj K.'

_publ_section_title
;
 (5<i>SR</i>,10<i>SR</i>,15<i>SR</i>)-Trimethyl
 5<i>H</i>,10<i>H</i>,15<i>H</i>-diindeno[1,2-<i>a</i>:1',2'-<i>c</i>]fluorene-5,10,15-tricarboxylate
 0.167-hydrate
;
_journal_coeditor_code BH2320
_journal_issue 1
_journal_name_full 'Acta Crystallographica Section E'
_journal_page_first o1
_journal_page_last o2
_journal_paper_doi 10.1107/S1600536810049056
_journal_volume 67
_journal_year 2011
_chemical_formula_iupac 'C33 H24 O6, 0.17H2 O'
_chemical_formula_moiety 'C33 H24 O6, 0.17(H2 O)'
_chemical_formula_sum 'C33 H24.33 O6.17'
_chemical_formula_weight 519.61
_chemical_name_systematic
;
(5<i>SR</i>,10<i>SR</i>,15<i>SR</i>)-Trimethyl 5<i>H</i>,10<i>H</i>,15<i>H</i>-
diindeno[1,2-<i>a</i>:1',2'-<i>c</i>]fluorene-5,10,15-tricarboxylate
0.167-hydrate
;
_space_group_IT_number 14
_symmetry_cell_setting monoclinic
_symmetry_space_group_name_Hall '-P 2yn'
_symmetry_space_group_name_H-M 'P 1 21/n 1'
_audit_creation_method 'WinGX routine CIF_UPDATE'
_cell_angle_alpha 90
_cell_angle_beta 96.857(2)
_cell_angle_gamma 90
_cell_formula_units_Z 4
_cell_length_a 11.8527(3)
_cell_length_b 17.3848(5)
_cell_length_c 12.6466(3)
_cell_measurement_reflns_used 7563
_cell_measurement_temperature 90.0(5)
_cell_measurement_theta_max 30.034
_cell_measurement_theta_min 2.546
_cell_volume 2587.28(12)
_computing_cell_refinement 'SCALEPACK (Otwinowski & Minor, 1997)'
_computing_data_collection 'COLLECT (Nonius, 2000)'
_computing_data_reduction 'DENZO and SCALEPACK (Otwinowski & Minor, 1997)'
_computing_molecular_graphics 'ORTEP-3 for Windows (Farrugia, 1997)'
_computing_publication_material 'WinGX (Farrugia, 1999)'
_computing_structure_refinement 'SHELXL97 (Sheldrick, 2008)'
_computing_structure_solution 'SHELXS86 (Sheldrick, 2008)'
_diffrn_ambient_temperature 90.0(5)
_diffrn_measured_fraction_theta_full 0.998
_diffrn_measured_fraction_theta_max 0.997
_diffrn_measurement_device_type 'Nonius KappaCCD diffractometer with an Oxford Cryostreams Cryostream cooler'
_diffrn_measurement_method '\w and \f'
_diffrn_radiation_type MoK\a
_diffrn_radiation_wavelength 0.71073
_diffrn_reflns_av_R_equivalents 0.0307
_diffrn_reflns_limit_h_max 16
_diffrn_reflns_limit_h_min -16
_diffrn_reflns_limit_k_max 24
_diffrn_reflns_limit_k_min -24
_diffrn_reflns_limit_l_max 17
_diffrn_reflns_limit_l_min -17
_diffrn_reflns_number 14739
_diffrn_reflns_theta_full 25
_diffrn_reflns_theta_max 30.01
_diffrn_reflns_theta_min 2.77
_exptl_absorpt_coefficient_mu 0.092
_exptl_absorpt_correction_type none
_exptl_crystal_colour yellow
_exptl_crystal_density_diffrn 1.334
_exptl_crystal_density_method 'not measured'
_exptl_crystal_description prism
_exptl_crystal_F_000 1087
_exptl_crystal_size_max 0.47
_exptl_crystal_size_mid 0.35
_exptl_crystal_size_min 0.22
_refine_diff_density_max 0.467
_refine_diff_density_min -0.259
_refine_ls_extinction_method none
_refine_ls_goodness_of_fit_ref 1.036
_refine_ls_hydrogen_treatment constr
_refine_ls_matrix_type full
_refine_ls_number_constraints 0
_refine_ls_number_parameters 365
_refine_ls_number_reflns 7544
_refine_ls_number_restraints 0
_refine_ls_restrained_S_all 1.036
_refine_ls_R_factor_gt 0.0538
_refine_ls_shift/su_max 0
_refine_ls_structure_factor_coef Fsqd
_refine_ls_weighting_details 'calc w=1/[\s^2^(Fo^2^)+(0.0635P)^2^+1.4390P] where P=(Fo^2^+2Fc^2^)/3'
_refine_ls_weighting_scheme calc
_refine_ls_wR_factor_ref 0.1437
_reflns_number_gt 5513
_reflns_number_total 7544
_reflns_threshold_expression I>2s\(I)
_cod_data_source_file bh2320.cif
_cod_data_source_block I
_cod_original_sg_symbol_H-M 'P 21/n'
_cod_database_code 2228643
_cod_database_fobs_code 2228643

loop_
_symmetry_equiv_pos_as_xyz
'x, y, z'
'-x+1/2, y+1/2, -z+1/2'
'-x, -y, -z'
'x-1/2, -y-1/2, z-1/2'

loop_
_atom_site_type_symbol
_atom_site_label
_atom_site_fract_x
_atom_site_fract_y
_atom_site_fract_z
_atom_site_U_iso_or_equiv
_atom_site_adp_type
_atom_site_calc_flag
_atom_site_refinement_flags
_atom_site_occupancy
_atom_site_disorder_assembly
_atom_site_disorder_group
C C1 0.79369(14) 0.28910(9) 0.31351(13) 0.0230(3) Uani d . 1 . .
H H1 0.822 0.2455 0.2798 0.028 Uiso calc R 1 . .
C C2 0.80979(14) 0.29464(9) 0.42416(13) 0.0225(3) Uani d . 1 . .
H H2 0.8484 0.2547 0.465 0.027 Uiso calc R 1 . .
C C3 0.76940(13) 0.35885(9) 0.47593(12) 0.0193(3) Uani d . 1 . .
H H3 0.7802 0.3629 0.5514 0.023 Uiso calc R 1 . .
C C4 0.71288(12) 0.41658(8) 0.41344(12) 0.0156(3) Uani d . 1 . .
C C5 0.66194(12) 0.48950(8) 0.44248(11) 0.0155(3) Uani d . 1 . .
C C6 0.65626(12) 0.52438(8) 0.54044(11) 0.0152(3) Uani d . 1 . .
C C7 0.70284(12) 0.49746(9) 0.65152(11) 0.0166(3) Uani d . 1 . .
H H7 0.6671 0.4473 0.6675 0.02 Uiso calc R 1 . .
C C8 0.66286(12) 0.56068(9) 0.72253(12) 0.0172(3) Uani d . 1 . .
C C9 0.67516(13) 0.56468(10) 0.83230(12) 0.0215(3) Uani d . 1 . .
H H9 0.7141 0.5255 0.8744 0.026 Uiso calc R 1 . .
C C10 0.62905(15) 0.62756(10) 0.87945(13) 0.0248(3) Uani d . 1 . .
H H10 0.6358 0.6308 0.9549 0.03 Uiso calc R 1 . .
C C11 0.57345(15) 0.68576(10) 0.81902(13) 0.0251(3) Uani d . 1 . .
H H11 0.5437 0.7285 0.8534 0.03 Uiso calc R 1 . .
C C12 0.56078(14) 0.68193(9) 0.70711(13) 0.0217(3) Uani d . 1 . .
H H12 0.5229 0.7216 0.6652 0.026 Uiso calc R 1 . .
C C13 0.60539(12) 0.61825(9) 0.65917(11) 0.0160(3) Uani d . 1 . .
C C14 0.60109(12) 0.59552(8) 0.54651(11) 0.0153(3) Uani d . 1 . .
C C15 0.55157(12) 0.63095(8) 0.45422(11) 0.0150(3) Uani d . 1 . .
C C16 0.49278(12) 0.70854(8) 0.43846(11) 0.0166(3) Uani d . 1 . .
H H16 0.4267 0.7127 0.4804 0.02 Uiso calc R 1 . .
C C17 0.45486(12) 0.70999(9) 0.31791(12) 0.0174(3) Uani d . 1 . .
C C18 0.39336(14) 0.76566(9) 0.25886(13) 0.0225(3) Uani d . 1 . .
H H18 0.3672 0.8102 0.2919 0.027 Uiso calc R 1 . .
C C19 0.37067(14) 0.75483(10) 0.14951(13) 0.0236(3) Uani d . 1 . .
H H19 0.3284 0.7927 0.1075 0.028 Uiso calc R 1 . .
C C20 0.40849(13) 0.68979(10) 0.10025(12) 0.0224(3) Uani d . 1 . .
H H20 0.3917 0.6837 0.0254 0.027 Uiso calc R 1 . .
C C21 0.47157(13) 0.63294(9) 0.16088(12) 0.0191(3) Uani d . 1 . .
H H21 0.4974 0.5882 0.128 0.023 Uiso calc R 1 . .
C C22 0.49511(12) 0.64422(8) 0.27088(11) 0.0144(3) Uani d . 1 . .
C C23 0.55610(11) 0.59590(8) 0.35456(11) 0.0141(3) Uani d . 1 . .
C C24 0.61163(12) 0.52597(8) 0.34860(11) 0.0146(3) Uani d . 1 . .
C C25 0.63200(12) 0.47831(9) 0.25254(11) 0.0171(3) Uani d . 1 . .
H H25 0.5577 0.461 0.2142 0.021 Uiso calc R 1 . .
C C26 0.69733(12) 0.40907(9) 0.30261(12) 0.0174(3) Uani d . 1 . .
C C27 0.73685(13) 0.34636(9) 0.25173(13) 0.0213(3) Uani d . 1 . .
H H27 0.7256 0.3423 0.1763 0.026 Uiso calc R 1 . .
C C28 0.70202(13) 0.51795(9) 0.17463(12) 0.0205(3) Uani d . 1 . .
C C29 0.85240(15) 0.60433(11) 0.15745(15) 0.0320(4) Uani d . 1 . .
H H29A 0.9046 0.6385 0.2012 0.048 Uiso calc R 1 . .
H H29B 0.8088 0.6342 0.1009 0.048 Uiso calc R 1 . .
H H29C 0.896 0.5644 0.1256 0.048 Uiso calc R 1 . .
C C30 0.57751(13) 0.77331(9) 0.46472(11) 0.0177(3) Uani d . 1 . .
C C31 0.60352(18) 0.90226(10) 0.51643(17) 0.0366(5) Uani d . 1 . .
H H31G 0.5615 0.9461 0.5408 0.055 Uiso calc R 1 . .
H H31H 0.6338 0.9159 0.4501 0.055 Uiso calc R 1 . .
H H31I 0.6664 0.889 0.5709 0.055 Uiso calc R 1 . .
C C32 0.83138(13) 0.49074(10) 0.67208(12) 0.0208(3) Uani d . 1 . .
C C33 1.00581(15) 0.54451(13) 0.64120(19) 0.0433(5) Uani d . 1 . .
H H33D 1.0363 0.5858 0.6002 0.065 Uiso calc R 1 . .
H H33E 1.0372 0.4951 0.6216 0.065 Uiso calc R 1 . .
H H33F 1.0269 0.5538 0.7174 0.065 Uiso calc R 1 . .
O O1 0.88051(11) 0.44471(9) 0.73200(11) 0.0396(4) Uani d . 1 . .
O O2 0.52757(11) 0.83658(7) 0.49782(11) 0.0289(3) Uani d . 1 . .
O O3 0.77526(10) 0.56870(8) 0.22343(9) 0.0277(3) Uani d . 1 . .
O O4 0.67626(9) 0.76970(6) 0.45266(9) 0.0206(2) Uani d . 1 . .
O O5 0.88321(10) 0.54280(8) 0.61814(11) 0.0322(3) Uani d . 1 . .
O O6 0.69483(12) 0.50293(8) 0.08116(9) 0.0307(3) Uani d . 1 . .
O O7 0.8591(7) 0.6664(5) 0.3989(7) 0.039(3) Uani d P 0.167(5) . .
H H7A 0.8306 0.6321 0.3376 0.047 Uiso d PR 0.167(5) . .
H H7B 0.798 0.7012 0.4172 0.047 Uiso d PR 0.167(5) . .

loop_
_atom_site_aniso_label
_atom_site_aniso_U_11
_atom_site_aniso_U_22
_atom_site_aniso_U_33
_atom_site_aniso_U_12
_atom_site_aniso_U_13
_atom_site_aniso_U_23
C1 0.0248(8) 0.0176(7) 0.0281(8) 0.0014(6) 0.0099(6) -0.0011(6)
C2 0.0204(7) 0.0191(7) 0.0286(8) 0.0035(6) 0.0051(6) 0.0074(6)
C3 0.0170(7) 0.0221(7) 0.0192(7) -0.0025(6) 0.0040(5) 0.0041(6)
C4 0.0127(6) 0.0146(6) 0.0200(7) -0.0009(5) 0.0042(5) 0.0022(5)
C5 0.0114(6) 0.0147(6) 0.0206(7) -0.0011(5) 0.0036(5) 0.0025(5)
C6 0.0118(6) 0.0183(7) 0.0152(6) -0.0028(5) 0.0011(5) 0.0049(5)
C7 0.0157(7) 0.0190(7) 0.0153(6) -0.0014(5) 0.0024(5) 0.0024(5)
C8 0.0142(6) 0.0196(7) 0.0180(7) -0.0028(5) 0.0032(5) 0.0011(5)
C9 0.0215(7) 0.0252(8) 0.0171(7) -0.0017(6) 0.0000(5) 0.0017(6)
C10 0.0304(9) 0.0278(8) 0.0159(7) -0.0024(7) 0.0009(6) -0.0023(6)
C11 0.0306(9) 0.0234(8) 0.0221(8) 0.0005(7) 0.0057(6) -0.0053(6)
C12 0.0228(8) 0.0202(7) 0.0221(7) -0.0007(6) 0.0025(6) 0.0005(6)
C13 0.0153(7) 0.0196(7) 0.0134(6) -0.0050(5) 0.0028(5) -0.0006(5)
C14 0.0137(6) 0.0182(7) 0.0143(6) -0.0049(5) 0.0032(5) 0.0000(5)
C15 0.0119(6) 0.0140(6) 0.0197(7) -0.0008(5) 0.0045(5) 0.0010(5)
C16 0.0159(7) 0.0179(7) 0.0165(7) 0.0008(5) 0.0037(5) 0.0013(5)
C17 0.0140(6) 0.0182(7) 0.0203(7) -0.0013(5) 0.0030(5) -0.0001(5)
C18 0.0209(8) 0.0201(7) 0.0262(8) 0.0029(6) 0.0010(6) 0.0006(6)
C19 0.0200(8) 0.0236(8) 0.0258(8) 0.0044(6) -0.0027(6) 0.0049(6)
C20 0.0202(7) 0.0287(8) 0.0175(7) 0.0006(6) -0.0009(5) 0.0010(6)
C21 0.0180(7) 0.0208(7) 0.0187(7) -0.0012(6) 0.0035(5) -0.0006(6)
C22 0.0118(6) 0.0154(6) 0.0160(7) -0.0010(5) 0.0015(5) 0.0028(5)
C23 0.0111(6) 0.0165(6) 0.0149(6) -0.0021(5) 0.0021(5) 0.0040(5)
C24 0.0130(6) 0.0179(7) 0.0134(6) -0.0037(5) 0.0041(5) -0.0008(5)
C25 0.0168(7) 0.0195(7) 0.0155(7) 0.0021(5) 0.0035(5) 0.0008(5)
C26 0.0152(7) 0.0191(7) 0.0185(7) -0.0010(5) 0.0042(5) 0.0021(5)
C27 0.0212(7) 0.0218(8) 0.0214(7) 0.0004(6) 0.0053(6) 0.0003(6)
C28 0.0195(7) 0.0227(7) 0.0201(7) 0.0053(6) 0.0063(5) 0.0032(6)
C29 0.0229(8) 0.0357(10) 0.0401(10) 0.0011(7) 0.0145(7) 0.0167(8)
C30 0.0203(7) 0.0166(7) 0.0166(7) 0.0001(5) 0.0044(5) 0.0013(5)
C31 0.0420(11) 0.0205(8) 0.0513(12) -0.0105(8) 0.0227(9) -0.0113(8)
C32 0.0174(7) 0.0258(8) 0.0188(7) -0.0008(6) 0.0008(5) 0.0026(6)
C33 0.0139(8) 0.0498(13) 0.0657(14) -0.0063(8) 0.0023(8) 0.0153(11)
O1 0.0203(6) 0.0542(9) 0.0425(8) 0.0028(6) -0.0030(5) 0.0264(7)
O2 0.0298(7) 0.0161(5) 0.0441(7) -0.0027(5) 0.0183(5) -0.0063(5)
O3 0.0207(6) 0.0375(7) 0.0260(6) -0.0079(5) 0.0071(4) 0.0051(5)
O4 0.0171(5) 0.0205(5) 0.0241(6) -0.0015(4) 0.0020(4) 0.0005(4)
O5 0.0129(5) 0.0367(7) 0.0464(8) -0.0053(5) 0.0015(5) 0.0181(6)
O6 0.0430(8) 0.0337(7) 0.0175(6) 0.0037(6) 0.0124(5) 0.0024(5)
O7 0.029(5) 0.048(6) 0.040(5) 0.002(4) 0.003(3) -0.006(4)

loop_
_atom_type_symbol
_atom_type_description
_atom_type_scat_dispersion_real
_atom_type_scat_dispersion_imag
_atom_type_scat_source
C C 0.0033 0.0016 'International Tables Vol C Tables 4.2.6.8 and 6.1.1.4'
H H 0 0 'International Tables Vol C Tables 4.2.6.8 and 6.1.1.4'
O O 0.0106 0.006 'International Tables Vol C Tables 4.2.6.8 and 6.1.1.4'

loop_
_geom_angle_atom_site_label_1
_geom_angle_atom_site_label_2
_geom_angle_atom_site_label_3
_geom_angle_site_symmetry_1
_geom_angle_site_symmetry_3
_geom_angle
_geom_angle_publ_flag
C27 C1 C2 . . 120.97(15) ?
C27 C1 H1 . . 119.5 ?
C2 C1 H1 . . 119.5 ?
C1 C2 C3 . . 120.59(14) ?
C1 C2 H2 . . 119.7 ?
C3 C2 H2 . . 119.7 ?
C4 C3 C2 . . 118.25(14) ?
C4 C3 H3 . . 120.9 ?
C2 C3 H3 . . 120.9 ?
C26 C4 C3 . . 119.79(14) ?
C26 C4 C5 . . 108.80(12) ?
C3 C4 C5 . . 131.42(14) ?
C6 C5 C24 . . 119.55(13) ?
C6 C5 C4 . . 131.68(13) ?
C24 C5 C4 . . 108.77(12) ?
C5 C6 C14 . . 120.37(13) ?
C5 C6 C7 . . 129.73(13) ?
C14 C6 C7 . . 109.90(12) ?
C32 C7 C6 . . 115.34(12) ?
C32 C7 C8 . . 109.23(12) ?
C6 C7 C8 . . 102.56(12) ?
C32 C7 H7 . . 109.8 ?
C6 C7 H7 . . 109.8 ?
C8 C7 H7 . . 109.8 ?
C9 C8 C13 . . 121.54(14) ?
C9 C8 C7 . . 128.58(14) ?
C13 C8 C7 . . 109.86(12) ?
C8 C9 C10 . . 118.16(15) ?
C8 C9 H9 . . 120.9 ?
C10 C9 H9 . . 120.9 ?
C11 C10 C9 . . 121.57(15) ?
C11 C10 H10 . . 119.2 ?
C9 C10 H10 . . 119.2 ?
C10 C11 C12 . . 120.44(15) ?
C10 C11 H11 . . 119.8 ?
C12 C11 H11 . . 119.8 ?
C13 C12 C11 . . 118.29(15) ?
C13 C12 H12 . . 120.9 ?
C11 C12 H12 . . 120.9 ?
C12 C13 C8 . . 119.98(13) ?
C12 C13 C14 . . 131.40(14) ?
C8 C13 C14 . . 108.58(13) ?
C15 C14 C6 . . 119.87(13) ?
C15 C14 C13 . . 131.07(14) ?
C6 C14 C13 . . 109.04(12) ?
C14 C15 C23 . . 120.27(13) ?
C14 C15 C16 . . 130.23(13) ?
C23 C15 C16 . . 109.43(12) ?
C30 C16 C15 . . 110.38(12) ?
C30 C16 C17 . . 108.19(12) ?
C15 C16 C17 . . 102.70(12) ?
C30 C16 H16 . . 111.7 ?
C15 C16 H16 . . 111.7 ?
C17 C16 H16 . . 111.7 ?
C18 C17 C22 . . 121.96(14) ?
C18 C17 C16 . . 128.51(14) ?
C22 C17 C16 . . 109.52(12) ?
C17 C18 C19 . . 118.14(15) ?
C17 C18 H18 . . 120.9 ?
C19 C18 H18 . . 120.9 ?
C18 C19 C20 . . 121.43(15) ?
C18 C19 H19 . . 119.3 ?
C20 C19 H19 . . 119.3 ?
C19 C20 C21 . . 120.32(14) ?
C19 C20 H20 . . 119.8 ?
C21 C20 H20 . . 119.8 ?
C22 C21 C20 . . 118.18(14) ?
C22 C21 H21 . . 120.9 ?
C20 C21 H21 . . 120.9 ?
C17 C22 C21 . . 119.97(13) ?
C17 C22 C23 . . 108.91(12) ?
C21 C22 C23 . . 131.10(14) ?
C24 C23 C15 . . 119.79(13) ?
C24 C23 C22 . . 130.99(13) ?
C15 C23 C22 . . 109.21(12) ?
C23 C24 C5 . . 120.14(13) ?
C23 C24 C25 . . 130.15(13) ?
C5 C24 C25 . . 109.69(13) ?
C24 C25 C28 . . 114.97(13) ?
C24 C25 C26 . . 102.73(11) ?
C28 C25 C26 . . 109.61(12) ?
C24 C25 H25 . . 109.8 ?
C28 C25 H25 . . 109.8 ?
C26 C25 H25 . . 109.8 ?
C27 C26 C4 . . 122.10(14) ?
C27 C26 C25 . . 127.92(14) ?
C4 C26 C25 . . 109.98(12) ?
C26 C27 C1 . . 118.29(15) ?
C26 C27 H27 . . 120.9 ?
C1 C27 H27 . . 120.9 ?
O6 C28 O3 . . 124.25(15) ?
O6 C28 C25 . . 123.77(15) ?
O3 C28 C25 . . 111.92(13) ?
O3 C29 H29A . . 109.5 ?
O3 C29 H29B . . 109.5 ?
H29A C29 H29B . . 109.5 ?
O3 C29 H29C . . 109.5 ?
H29A C29 H29C . . 109.5 ?
H29B C29 H29C . . 109.5 ?
O4 C30 O2 . . 123.84(14) ?
O4 C30 C16 . . 124.26(14) ?
O2 C30 C16 . . 111.82(12) ?
O2 C31 H31G . . 109.5 ?
O2 C31 H31H . . 109.5 ?
H31G C31 H31H . . 109.5 ?
O2 C31 H31I . . 109.5 ?
H31G C31 H31I . . 109.5 ?
H31H C31 H31I . . 109.5 ?
O1 C32 O5 . . 123.93(15) ?
O1 C32 C7 . . 123.98(14) ?
O5 C32 C7 . . 112.08(13) ?
O5 C33 H33D . . 109.5 ?
O5 C33 H33E . . 109.5 ?
H33D C33 H33E . . 109.5 ?
O5 C33 H33F . . 109.5 ?
H33D C33 H33F . . 109.5 ?
H33E C33 H33F . . 109.5 ?
C30 O2 C31 . . 114.00(13) ?
C28 O3 C29 . . 115.87(14) ?
C32 O5 C33 . . 115.18(14) ?
H7A O7 H7B . . 110.8 ?

loop_
_geom_bond_atom_site_label_1
_geom_bond_atom_site_label_2
_geom_bond_site_symmetry_2
_geom_bond_distance
_geom_bond_publ_flag
C1 C27 . 1.389(2) ?
C1 C2 . 1.393(2) ?
C1 H1 . 0.95 ?
C2 C3 . 1.407(2) ?
C2 H2 . 0.95 ?
C3 C4 . 1.398(2) ?
C3 H3 . 0.95 ?
C4 C26 . 1.398(2) ?
C4 C5 . 1.470(2) ?
C5 C6 . 1.388(2) ?
C5 C24 . 1.414(2) ?
C6 C14 . 1.405(2) ?
C6 C7 . 1.5205(19) ?
C7 C32 . 1.519(2) ?
C7 C8 . 1.530(2) ?
C7 H7 . 1 ?
C8 C9 . 1.380(2) ?
C8 C13 . 1.406(2) ?
C9 C10 . 1.388(2) ?
C9 H9 . 0.95 ?
C10 C11 . 1.386(2) ?
C10 H10 . 0.95 ?
C11 C12 . 1.407(2) ?
C11 H11 . 0.95 ?
C12 C13 . 1.396(2) ?
C12 H12 . 0.95 ?
C13 C14 . 1.4736(19) ?
C14 C15 . 1.387(2) ?
C15 C23 . 1.407(2) ?
C15 C16 . 1.520(2) ?
C16 C30 . 1.519(2) ?
C16 C17 . 1.537(2) ?
C16 H16 . 1 ?
C17 C18 . 1.377(2) ?
C17 C22 . 1.399(2) ?
C18 C19 . 1.390(2) ?
C18 H18 . 0.95 ?
C19 C20 . 1.391(2) ?
C19 H19 . 0.95 ?
C20 C21 . 1.410(2) ?
C20 H20 . 0.95 ?
C21 C22 . 1.400(2) ?
C21 H21 . 0.95 ?
C22 C23 . 1.4715(19) ?
C23 C24 . 1.389(2) ?
C24 C25 . 1.513(2) ?
C25 C28 . 1.526(2) ?
C25 C26 . 1.527(2) ?
C25 H25 . 1 ?
C26 C27 . 1.376(2) ?
C27 H27 . 0.95 ?
C28 O6 . 1.2036(19) ?
C28 O3 . 1.336(2) ?
C29 O3 . 1.4485(19) ?
C29 H29A . 0.98 ?
C29 H29B . 0.98 ?
C29 H29C . 0.98 ?
C30 O4 . 1.1999(18) ?
C30 O2 . 1.3396(18) ?
C31 O2 . 1.456(2) ?
C31 H31G . 0.98 ?
C31 H31H . 0.98 ?
C31 H31I . 0.98 ?
C32 O1 . 1.204(2) ?
C32 O5 . 1.3274(19) ?
C33 O5 . 1.448(2) ?
C33 H33D . 0.98 ?
C33 H33E . 0.98 ?
C33 H33F . 0.98 ?
O7 H7A . 1.00 ?
O7 H7B . 0.99 ?

loop_
_geom_hbond_atom_site_label_D
_geom_hbond_atom_site_label_H
_geom_hbond_atom_site_label_A
_geom_hbond_site_symmetry_A
_geom_hbond_distance_DH
_geom_hbond_distance_HA
_geom_hbond_distance_DA
_geom_hbond_angle_DHA
_geom_hbond_publ_flag
O7 H7A O3 . 1.00 1.87 2.876(9) 179 yes
O7 H7B O4 . 0.99 1.96 2.955(9) 180 yes

loop_
_geom_torsion_atom_site_label_1
_geom_torsion_atom_site_label_2
_geom_torsion_atom_site_label_3
_geom_torsion_atom_site_label_4
_geom_torsion_site_symmetry_1
_geom_torsion_site_symmetry_2
_geom_torsion_site_symmetry_3
_geom_torsion_site_symmetry_4
_geom_torsion
_geom_torsion_publ_flag
C27 C1 C2 C3 . . . . -0.5(2) ?
C1 C2 C3 C4 . . . . 0.0(2) ?
C2 C3 C4 C26 . . . . 0.4(2) ?
C2 C3 C4 C5 . . . . -179.76(15) ?
C26 C4 C5 C6 . . . . -178.57(15) ?
C3 C4 C5 C6 . . . . 1.6(3) ?
C26 C4 C5 C24 . . . . 1.76(16) ?
C3 C4 C5 C24 . . . . -178.07(15) ?
C24 C5 C6 C14 . . . . -0.1(2) ?
C4 C5 C6 C14 . . . . -179.74(14) ?
C24 C5 C6 C7 . . . . 180.00(13) ?
C4 C5 C6 C7 . . . . 0.4(3) ?
C5 C6 C7 C32 . . . . 63.6(2) ?
C14 C6 C7 C32 . . . . -116.28(14) ?
C5 C6 C7 C8 . . . . -177.77(14) ?
C14 C6 C7 C8 . . . . 2.33(15) ?
C32 C7 C8 C9 . . . . -61.07(19) ?
C6 C7 C8 C9 . . . . 176.11(15) ?
C32 C7 C8 C13 . . . . 120.30(13) ?
C6 C7 C8 C13 . . . . -2.53(15) ?
C13 C8 C9 C10 . . . . 0.0(2) ?
C7 C8 C9 C10 . . . . -178.52(15) ?
C8 C9 C10 C11 . . . . -1.0(2) ?
C9 C10 C11 C12 . . . . 0.9(3) ?
C10 C11 C12 C13 . . . . 0.1(2) ?
C11 C12 C13 C8 . . . . -1.0(2) ?
C11 C12 C13 C14 . . . . 176.35(15) ?
C9 C8 C13 C12 . . . . 1.0(2) ?
C7 C8 C13 C12 . . . . 179.78(13) ?
C9 C8 C13 C14 . . . . -176.90(14) ?
C7 C8 C13 C14 . . . . 1.85(16) ?
C5 C6 C14 C15 . . . . 0.3(2) ?
C7 C6 C14 C15 . . . . -179.79(12) ?
C5 C6 C14 C13 . . . . 178.73(13) ?
C7 C6 C14 C13 . . . . -1.36(16) ?
C12 C13 C14 C15 . . . . 0.3(3) ?
C8 C13 C14 C15 . . . . 177.88(14) ?
C12 C13 C14 C6 . . . . -177.92(15) ?
C8 C13 C14 C6 . . . . -0.32(16) ?
C6 C14 C15 C23 . . . . 0.1(2) ?
C13 C14 C15 C23 . . . . -177.89(14) ?
C6 C14 C15 C16 . . . . -176.64(14) ?
C13 C14 C15 C16 . . . . 5.3(3) ?
C14 C15 C16 C30 . . . . 66.79(19) ?
C23 C15 C16 C30 . . . . -110.26(13) ?
C14 C15 C16 C17 . . . . -178.06(14) ?
C23 C15 C16 C17 . . . . 4.89(15) ?
C30 C16 C17 C18 . . . . -65.91(19) ?
C15 C16 C17 C18 . . . . 177.36(15) ?
C30 C16 C17 C22 . . . . 112.63(14) ?
C15 C16 C17 C22 . . . . -4.11(15) ?
C22 C17 C18 C19 . . . . 0.5(2) ?
C16 C17 C18 C19 . . . . 178.93(15) ?
C17 C18 C19 C20 . . . . 0.1(2) ?
C18 C19 C20 C21 . . . . -0.1(3) ?
C19 C20 C21 C22 . . . . -0.3(2) ?
C18 C17 C22 C21 . . . . -1.1(2) ?
C16 C17 C22 C21 . . . . -179.71(13) ?
C18 C17 C22 C23 . . . . -179.42(14) ?
C16 C17 C22 C23 . . . . 1.93(16) ?
C20 C21 C22 C17 . . . . 0.9(2) ?
C20 C21 C22 C23 . . . . 178.87(14) ?
C14 C15 C23 C24 . . . . -0.8(2) ?
C16 C15 C23 C24 . . . . 176.61(12) ?
C14 C15 C23 C22 . . . . 178.59(12) ?
C16 C15 C23 C22 . . . . -4.01(15) ?
C17 C22 C23 C24 . . . . -179.42(14) ?
C21 C22 C23 C24 . . . . 2.5(3) ?
C17 C22 C23 C15 . . . . 1.29(16) ?
C21 C22 C23 C15 . . . . -176.82(15) ?
C15 C23 C24 C5 . . . . 1.0(2) ?
C22 C23 C24 C5 . . . . -178.24(14) ?
C15 C23 C24 C25 . . . . -177.60(14) ?
C22 C23 C24 C25 . . . . 3.2(3) ?
C6 C5 C24 C23 . . . . -0.5(2) ?
C4 C5 C24 C23 . . . . 179.17(12) ?
C6 C5 C24 C25 . . . . 178.31(12) ?
C4 C5 C24 C25 . . . . -1.98(16) ?
C23 C24 C25 C28 . . . . 61.1(2) ?
C5 C24 C25 C28 . . . . -117.57(14) ?
C23 C24 C25 C26 . . . . -179.88(14) ?
C5 C24 C25 C26 . . . . 1.42(15) ?
C3 C4 C26 C27 . . . . -0.5(2) ?
C5 C4 C26 C27 . . . . 179.63(14) ?
C3 C4 C26 C25 . . . . 179.02(13) ?
C5 C4 C26 C25 . . . . -0.83(16) ?
C24 C25 C26 C27 . . . . 179.18(15) ?
C28 C25 C26 C27 . . . . -58.1(2) ?
C24 C25 C26 C4 . . . . -0.33(15) ?
C28 C25 C26 C4 . . . . 122.35(13) ?
C4 C26 C27 C1 . . . . 0.1(2) ?
C25 C26 C27 C1 . . . . -179.35(14) ?
C2 C1 C27 C26 . . . . 0.4(2) ?
C24 C25 C28 O6 . . . . -153.27(15) ?
C26 C25 C28 O6 . . . . 91.65(18) ?
C24 C25 C28 O3 . . . . 29.38(18) ?
C26 C25 C28 O3 . . . . -85.70(15) ?
C15 C16 C30 O4 . . . . 30.93(19) ?
C17 C16 C30 O4 . . . . -80.72(18) ?
C15 C16 C30 O2 . . . . -152.33(12) ?
C17 C16 C30 O2 . . . . 96.02(14) ?
C6 C7 C32 O1 . . . . -148.97(17) ?
C8 C7 C32 O1 . . . . 96.20(19) ?
C6 C7 C32 O5 . . . . 32.53(19) ?
C8 C7 C32 O5 . . . . -82.31(16) ?
O4 C30 O2 C31 . . . . 1.1(2) ?
C16 C30 O2 C31 . . . . -175.64(14) ?
O6 C28 O3 C29 . . . . -2.5(2) ?
C25 C28 O3 C29 . . . . 174.81(13) ?
O1 C32 O5 C33 . . . . -3.9(3) ?
C7 C32 O5 C33 . . . . 174.59(16) ?
